data_1541092
loop_
_publ_author_name
'Patt-Siebel, U.'
'Mueller, U.'
'Khabou, A.'
'Dehnicke, K.'

_publ_section_title
;
 (Cl3 P N P Cl3) (Mo N Cl4), eine Verbindung mit strangartig assoziierten
 Anionen
;
_journal_name_full 'Zeitschrift fuer Anorganische und Allgemeine Chemie'
_journal_page_first 91
_journal_page_last 96
_journal_volume 569
_journal_year 1989
_chemical_formula_sum 'Cl10 Mo N2 P2'
_chemical_name_systematic '((Cl3 P)2 N) (Mo N Cl4)'
_space_group_IT_number 32
_symmetry_space_group_name_Hall 'P 2 -2ab'
_symmetry_space_group_name_H-M 'P b a 2'
_cell_angle_alpha 90
_cell_angle_beta 90
_cell_angle_gamma 90
_cell_formula_units_Z 2
_cell_length_a 15.9
_cell_length_b 11.416
_cell_length_c 4.18
_cell_volume 758.730
_citation_journal_id_ASTM ZAACAB
_cod_data_source_file Patt-Siebel_ZAACAB_1989_1178.cif
_cod_data_source_block Cl10Mo1N2P2
_cod_original_cell_volume 758.7302
_cod_original_formula_sum 'Cl10 Mo1 N2 P2'
_cod_database_code 1541092

loop_
_symmetry_equiv_pos_as_xyz
x,y,z
-x,-y,z
-x+1/2,y+1/2,z
x+1/2,-y+1/2,z

loop_
_atom_site_label
_atom_site_type_symbol
_atom_site_fract_x
_atom_site_fract_y
_atom_site_fract_z
_atom_site_occupancy
_atom_site_U_iso_or_equiv
N2 N-3 0.1608 0.4282 0 0.5 0.0
Cl7 Cl-1 0.0698 0.3394 0.558 0.5 0.0
N1 N-2 0 0 0.5 1 0.0
P1 P+5 0.1608 0.4282 0.353 0.5 0.0
Cl8 Cl-1 0.0698 0.3394 -0.558 0.5 0.0
Cl4 Cl-1 0.1533 0.5855 -0.567 0.5 0.0
Cl1 Cl-1 0.1309 0.0901 0 1 0.0
Cl5 Cl-1 0.2637 0.3656 0.57 0.5 0.0
Cl3 Cl-1 0.1533 0.5855 0.567 0.5 0.0
Mo1 Mo+5 0 0 0.082 0.44 0.0
Mo2 Mo+5 0 0 -0.082 0.56 0.0
Cl6 Cl-1 0.2637 0.3656 -0.57 0.5 0.0
P2 P+5 0.1608 0.4282 -0.353 0.5 0.0
Cl2 Cl-1 -0.0647 0.1842 0 1 0.0
